data_2312091
loop_
_publ_author_name
'Bhat, Satish Shantaram'
'Kawade, Vitthal A.'
'Revankar, Vidyanand K.'
'Kumbar, Vijay'
'Bhat, Kishore'

_publ_section_title
;
 Synthesis, crystal structure and biological properties of a
 fluorophore-labelled mixed-ligand copper(II) complex incorporating
 N-hydroxynaphthalene-1,8-dicarboximide.
;
_journal_coeditor_code EF3037
_journal_issue 'Pt 12'
_journal_name_full 'Acta crystallographica. Section C, Structural chemistry'
_journal_page_first 755
_journal_page_last 759
_journal_paper_doi 10.1107/S2053229622011147
_journal_volume 78
_journal_year 2022
_chemical_formula_iupac '[Cu (C12 H6 N1 O3) (C12 H8 N2) (H2 O1)] N O3, C H4 O'
_chemical_formula_moiety 'C24 H16 Cu N3 O4 +, N O3 -, C H4 O'
_chemical_formula_sum 'C25 H20 Cu N4 O8'
_chemical_formula_weight 567.99
_chemical_name_systematic
'Aqua[2,4-dioxo-3-azatricyclo[7.3.1.0^5,13^]trideca-1(12),5,7,9(13),10-pentaen-3-olato-\k<i>O</i>^2^,<i>O</i>^3^](1,10-phenanthroline-\k<i>N</i>,<i>N</i>')copper(II) nitrate methanol monosolvate'
_space_group_crystal_system triclinic
_space_group_IT_number 2
_space_group_name_Hall '-P 1'
_space_group_name_H-M_alt 'P -1'
_atom_sites_solution_hydrogens difmap
_atom_sites_solution_primary iterative
_audit_creation_method
;
Olex2 1.5
(compiled 2022.04.07 svn.rca3783a0 for OlexSys, GUI svn.r6498)
;
_cell_angle_alpha 101.393(3)
_cell_angle_beta 105.793(3)
_cell_angle_gamma 115.958(2)
_cell_formula_units_Z 2
_cell_length_a 10.4795(4)
_cell_length_b 11.1326(4)
_cell_length_c 12.1768(7)
_cell_measurement_reflns_used 6405
_cell_measurement_temperature 296.15
_cell_measurement_theta_max 27.81
_cell_measurement_theta_min 2.19
_cell_volume 1143.78(10)
_computing_cell_refinement
;
SAINT (Bruker, 2010)
;
_computing_data_collection
;
APEX2 (Bruker, 2010)
;
_computing_data_reduction
;
SAINT (Bruker, 2010)
;
_computing_molecular_graphics
;
OLEX2 (Dolomanov <i>et al.</i>,  2009)
;
_computing_publication_material
;
OLEX2 (Dolomanov <i>et al.</i>,  2009)
;
_computing_structure_refinement
;
SHELXL2018 (Sheldrick, 2015<i>b</i>)
;
_computing_structure_solution
;
<i>olex2.solve</i> (Bourhis <i>et al.</i>, 2015)
and SHELXT2018 (Sheldrick, 2015<i>a</i>)
;
_diffrn_ambient_temperature 296.15
_diffrn_measured_fraction_theta_full 0.995
_diffrn_measured_fraction_theta_max 0.967
_diffrn_measurement_device_type 'Bruker SMART X2S benchtop'
_diffrn_measurement_method '\f and \w scans'
_diffrn_radiation_monochromator graphite
_diffrn_radiation_type MoK\a
_diffrn_radiation_wavelength 0.71073
_diffrn_reflns_av_R_equivalents 0.0415
_diffrn_reflns_av_unetI/netI 0.0470
_diffrn_reflns_limit_h_max 15
_diffrn_reflns_limit_h_min -15
_diffrn_reflns_limit_k_max 16
_diffrn_reflns_limit_k_min -16
_diffrn_reflns_limit_l_max 17
_diffrn_reflns_limit_l_min -18
_diffrn_reflns_number 27013
_diffrn_reflns_theta_full 25.242
_diffrn_reflns_theta_max 31.868
_diffrn_reflns_theta_min 1.868
_diffrn_source_current 30.0
_diffrn_source_power 1.35
_diffrn_source_voltage 45.0
_diffrn_standards_number 0
_exptl_absorpt_coefficient_mu 1.017
_exptl_absorpt_correction_T_max 0.7463
_exptl_absorpt_correction_T_min 0.6184
_exptl_absorpt_correction_type multi-scan
_exptl_absorpt_process_details
;
(SADABS; Bruker, 2010)
;
_exptl_crystal_colour 'clear dark blue'
_exptl_crystal_density_diffrn 1.649
_exptl_crystal_description block
_exptl_crystal_F_000 582
_exptl_crystal_size_max 0.23
_exptl_crystal_size_mid 0.21
_exptl_crystal_size_min 0.2
_refine_diff_density_max 0.508
_refine_diff_density_min -0.521
_refine_ls_extinction_coef 0.0026(8)
_refine_ls_extinction_expression Fc^*^=kFc[1+0.001xFc^2^\l^3^/sin(2\q)]^-1/4^
_refine_ls_extinction_method
;
SHELXL2018 (Sheldrick, 2015<i>b</i>)
;
_refine_ls_goodness_of_fit_ref 1.037
_refine_ls_hydrogen_treatment refall
_refine_ls_matrix_type full
_refine_ls_number_parameters 424
_refine_ls_number_reflns 7598
_refine_ls_number_restraints 0
_refine_ls_restrained_S_all 1.037
_refine_ls_R_factor_all 0.0692
_refine_ls_R_factor_gt 0.0424
_refine_ls_shift/su_max 0.000
_refine_ls_shift/su_mean 0.000
_refine_ls_structure_factor_coef Fsqd
_refine_ls_weighting_details 'w=1/[\s^2^(Fo^2^)+(0.0591P)^2^+0.0324P] where P=(Fo^2^+2Fc^2^)/3'
_refine_ls_weighting_scheme calc
_refine_ls_wR_factor_gt 0.1044
_refine_ls_wR_factor_ref 0.1162
_reflns_number_gt 5312
_reflns_number_total 7598
_reflns_threshold_expression 'I > 2\s(I)'
_cod_data_source_file ef3037sup1.cif
_cod_data_source_block I
_cod_original_cell_volume 1143.78(9)
_cod_database_code 2312091
_shelx_space_group_comment
;
The symmetry employed for this shelxl refinement is uniquely defined
by the following loop, which should always be used as a source of
symmetry information in preference to the above space-group names.
They are only intended as comments.
;
_shelx_estimated_absorpt_t_min 0.800
_shelx_estimated_absorpt_t_max 0.822

loop_
_space_group_symop_operation_xyz
'x, y, z'
'-x, -y, -z'

loop_
_atom_site_type_symbol
_atom_site_label
_atom_site_fract_x
_atom_site_fract_y
_atom_site_fract_z
_atom_site_U_iso_or_equiv
_atom_site_adp_type
_atom_site_calc_flag
_atom_site_occupancy
_atom_site_disorder_assembly
_atom_site_disorder_group
Cu Cu1 0.64849(3) 0.47282(2) 0.09574(2) 0.03270(9) Uani d 1 . .
O O2 0.60399(16) 0.59194(13) 0.20029(13) 0.0378(3) Uani d 1 . .
O O1 0.82505(16) 0.65190(13) 0.12556(13) 0.0378(3) Uani d 1 . .
O O3 1.05760(17) 0.92025(15) 0.20820(14) 0.0444(3) Uani d 1 . .
N N3 0.83009(18) 0.75864(15) 0.20769(14) 0.0300(3) Uani d 1 . .
O O4 0.7782(2) 0.4286(2) 0.25361(19) 0.0527(4) Uani d 1 . .
N N1 0.67338(18) 0.35070(16) -0.02946(14) 0.0313(3) Uani d 1 . .
N N2 0.44867(18) 0.29220(16) 0.04833(14) 0.0314(3) Uani d 1 . .
N N4 1.1322(2) 0.4470(2) 0.26569(18) 0.0502(5) Uani d 1 . .
O O6 1.2572(2) 0.4545(2) 0.2942(2) 0.0767(6) Uani d 1 . .
C C13 0.7114(2) 0.72106(19) 0.24422(16) 0.0296(4) Uani d 1 . .
C C11 0.4391(2) 0.17856(18) -0.02764(15) 0.0292(4) Uani d 1 . .
O O7 1.1117(3) 0.5264(2) 0.33672(19) 0.0781(6) Uani d 1 . .
C C12 0.5604(2) 0.21025(18) -0.06963(16) 0.0295(4) Uani d 1 . .
C C24 0.8370(2) 0.97461(19) 0.37522(16) 0.0301(4) Uani d 1 . .
C C14 0.7135(2) 0.83134(19) 0.33304(16) 0.0302(4) Uani d 1 . .
C C4 0.5598(2) 0.1002(2) -0.14860(16) 0.0335(4) Uani d 1 . .
C C22 0.9561(2) 1.01076(19) 0.33264(16) 0.0311(4) Uani d 1 . .
O O5 1.0225(3) 0.3588(2) 0.16730(19) 0.0938(8) Uani d 1 . .
C C23 0.9582(2) 0.89902(19) 0.24617(17) 0.0310(4) Uani d 1 . .
C C7 0.3184(2) 0.03686(19) -0.06388(17) 0.0342(4) Uani d 1 . .
C C10 0.3371(2) 0.2677(2) 0.08843(18) 0.0378(4) Uani d 1 . .
C C18 0.8392(2) 1.0827(2) 0.46117(17) 0.0370(4) Uani d 1 . .
C C1 0.7878(2) 0.3845(2) -0.06660(19) 0.0394(4) Uani d 1 . .
C C15 0.5978(3) 0.7963(2) 0.37510(19) 0.0380(4) Uani d 1 . .
C C3 0.6844(3) 0.1400(2) -0.18313(19) 0.0419(5) Uani d 1 . .
C C21 1.0734(3) 1.1519(2) 0.3729(2) 0.0409(5) Uani d 1 . .
C C19 0.9624(3) 1.2259(2) 0.5010(2) 0.0465(5) Uani d 1 . .
C C5 0.4337(3) -0.0446(2) -0.18556(19) 0.0413(5) Uani d 1 . .
C C6 0.3202(3) -0.0743(2) -0.14541(19) 0.0406(5) Uani d 1 . .
C C8 0.2061(2) 0.0145(2) -0.0164(2) 0.0423(5) Uani d 1 . .
C C9 0.2157(3) 0.1295(2) 0.0591(2) 0.0450(5) Uani d 1 . .
C C17 0.7203(3) 1.0430(2) 0.5032(2) 0.0443(5) Uani d 1 . .
C C2 0.7980(3) 0.2812(2) -0.1430(2) 0.0446(5) Uani d 1 . .
C C16 0.6031(3) 0.9044(3) 0.4617(2) 0.0456(5) Uani d 1 . .
C C20 1.0754(3) 1.2593(2) 0.4568(2) 0.0488(6) Uani d 1 . .
O O8 0.6589(3) 0.3415(2) 0.42340(19) 0.0636(5) Uani d 1 . .
C C25 0.5354(4) 0.3651(4) 0.4039(3) 0.0671(7) Uani d 1 . .
H H9 0.146(3) 0.119(2) 0.094(2) 0.039(6) Uiso d 1 . .
H H1 0.863(2) 0.483(2) -0.0347(18) 0.035(5) Uiso d 1 . .
H H16 0.535(3) 0.881(2) 0.489(2) 0.035(6) Uiso d 1 . .
H H21 1.147(3) 1.171(2) 0.3417(19) 0.035(6) Uiso d 1 . .
H H3 0.691(3) 0.076(3) -0.229(2) 0.052(7) Uiso d 1 . .
H H2 0.885(3) 0.309(2) -0.165(2) 0.051(7) Uiso d 1 . .
H H10 0.347(3) 0.345(2) 0.141(2) 0.041(6) Uiso d 1 . .
H H17 0.713(3) 1.106(3) 0.558(2) 0.054(7) Uiso d 1 . .
H H8 0.131(3) -0.073(3) -0.035(3) 0.069(8) Uiso d 1 . .
H H15 0.513(3) 0.705(3) 0.346(2) 0.048(7) Uiso d 1 . .
H H25A 0.554(4) 0.439(4) 0.366(3) 0.097(11) Uiso d 1 . .
H H6 0.242(3) -0.168(3) -0.163(2) 0.053(7) Uiso d 1 . .
H H20 1.147(4) 1.358(3) 0.480(3) 0.081(9) Uiso d 1 . .
H H5 0.437(3) -0.117(3) -0.240(2) 0.059(7) Uiso d 1 . .
H H19 0.959(3) 1.284(3) 0.556(2) 0.061(8) Uiso d 1 . .
H H25B 0.436(4) 0.283(4) 0.345(3) 0.098(11) Uiso d 1 . .
H H25C 0.513(4) 0.385(4) 0.475(3) 0.095(11) Uiso d 1 . .
H H8A 0.712(3) 0.372(3) 0.492(3) 0.068(10) Uiso d 1 . .
H H4A 0.769(3) 0.410(3) 0.308(2) 0.041(7) Uiso d 1 . .
H H4B 0.845(3) 0.443(3) 0.257(3) 0.042(9) Uiso d 1 . .

loop_
_atom_site_aniso_label
_atom_site_aniso_U_11
_atom_site_aniso_U_22
_atom_site_aniso_U_33
_atom_site_aniso_U_12
_atom_site_aniso_U_13
_atom_site_aniso_U_23
Cu1 0.03265(14) 0.02420(12) 0.03814(14) 0.01289(9) 0.01809(10) 0.00498(9)
O2 0.0349(7) 0.0276(6) 0.0519(8) 0.0143(6) 0.0258(6) 0.0097(6)
O1 0.0407(8) 0.0268(6) 0.0485(8) 0.0169(6) 0.0281(6) 0.0063(5)
O3 0.0376(8) 0.0369(7) 0.0583(9) 0.0159(6) 0.0296(7) 0.0112(6)
N3 0.0321(8) 0.0254(7) 0.0349(8) 0.0154(6) 0.0184(6) 0.0080(6)
O4 0.0438(11) 0.0670(12) 0.0522(11) 0.0299(9) 0.0220(9) 0.0250(9)
N1 0.0318(8) 0.0275(7) 0.0338(8) 0.0146(6) 0.0161(6) 0.0081(6)
N2 0.0285(7) 0.0313(7) 0.0306(7) 0.0136(6) 0.0129(6) 0.0076(6)
N4 0.0464(11) 0.0515(11) 0.0468(11) 0.0189(9) 0.0219(9) 0.0189(9)
O6 0.0591(12) 0.0926(15) 0.0833(14) 0.0443(12) 0.0350(11) 0.0218(11)
C13 0.0312(9) 0.0288(8) 0.0318(8) 0.0175(7) 0.0148(7) 0.0097(7)
C11 0.0272(8) 0.0276(8) 0.0273(8) 0.0123(7) 0.0085(7) 0.0077(6)
O7 0.0967(16) 0.0973(16) 0.0668(12) 0.0713(14) 0.0359(11) 0.0263(11)
C12 0.0318(9) 0.0272(8) 0.0280(8) 0.0158(7) 0.0108(7) 0.0079(6)
C24 0.0347(9) 0.0286(8) 0.0289(8) 0.0197(7) 0.0111(7) 0.0088(7)
C14 0.0323(9) 0.0311(8) 0.0321(9) 0.0196(7) 0.0152(7) 0.0106(7)
C4 0.0382(10) 0.0322(9) 0.0291(8) 0.0217(8) 0.0100(7) 0.0066(7)
C22 0.0325(9) 0.0276(8) 0.0314(9) 0.0160(7) 0.0114(7) 0.0085(7)
O5 0.0658(13) 0.0812(14) 0.0640(12) -0.0015(11) 0.0078(11) 0.0156(11)
C23 0.0310(9) 0.0279(8) 0.0343(9) 0.0154(7) 0.0139(7) 0.0109(7)
C7 0.0283(9) 0.0296(9) 0.0351(9) 0.0119(7) 0.0066(7) 0.0101(7)
C10 0.0306(9) 0.0427(11) 0.0354(10) 0.0169(8) 0.0150(8) 0.0081(8)
C18 0.0447(11) 0.0374(10) 0.0325(9) 0.0269(9) 0.0141(8) 0.0081(8)
C1 0.0377(11) 0.0360(10) 0.0418(10) 0.0162(9) 0.0209(9) 0.0098(8)
C15 0.0373(10) 0.0410(11) 0.0417(10) 0.0235(9) 0.0203(9) 0.0129(9)
C3 0.0494(12) 0.0440(11) 0.0363(10) 0.0305(10) 0.0185(9) 0.0060(9)
C21 0.0404(11) 0.0311(9) 0.0452(11) 0.0153(8) 0.0168(9) 0.0111(8)
C19 0.0574(14) 0.0317(10) 0.0435(11) 0.0255(10) 0.0155(10) 0.0021(9)
C5 0.0438(11) 0.0289(9) 0.0404(10) 0.0197(9) 0.0086(9) 0.0023(8)
C6 0.0370(10) 0.0248(9) 0.0430(11) 0.0122(8) 0.0053(9) 0.0052(8)
C8 0.0280(10) 0.0381(11) 0.0476(12) 0.0095(8) 0.0110(9) 0.0155(9)
C9 0.0313(10) 0.0529(13) 0.0473(12) 0.0170(9) 0.0202(9) 0.0177(10)
C17 0.0554(13) 0.0465(12) 0.0395(10) 0.0352(11) 0.0220(10) 0.0075(9)
C2 0.0435(12) 0.0507(12) 0.0464(12) 0.0257(10) 0.0274(10) 0.0153(10)
C16 0.0484(13) 0.0562(13) 0.0467(12) 0.0337(11) 0.0295(10) 0.0165(10)
C20 0.0524(14) 0.0298(10) 0.0500(12) 0.0162(10) 0.0159(10) 0.0069(9)
O8 0.0681(13) 0.0665(12) 0.0513(11) 0.0357(10) 0.0237(10) 0.0115(9)
C25 0.0637(19) 0.080(2) 0.0540(16) 0.0337(17) 0.0247(14) 0.0257(15)

loop_
_atom_type_symbol
_atom_type_description
_atom_type_scat_dispersion_real
_atom_type_scat_dispersion_imag
_atom_type_scat_source
C C 0.0033 0.0016 'International Tables Vol C Tables 4.2.6.8 and 6.1.1.4'
H H 0.0000 0.0000 'International Tables Vol C Tables 4.2.6.8 and 6.1.1.4'
Cu Cu 0.3201 1.2651 'International Tables Vol C Tables 4.2.6.8 and 6.1.1.4'
N N 0.0061 0.0033 'International Tables Vol C Tables 4.2.6.8 and 6.1.1.4'
O O 0.0106 0.0060 'International Tables Vol C Tables 4.2.6.8 and 6.1.1.4'

loop_
_geom_angle_atom_site_label_1
_geom_angle_atom_site_label_2
_geom_angle_atom_site_label_3
_geom_angle_site_symmetry_1
_geom_angle_site_symmetry_3
_geom_angle
_geom_angle_publ_flag
O2 Cu1 O4 . . 94.28(7) ?
O2 Cu1 N1 . . 172.42(6) ?
O2 Cu1 N2 . . 94.60(6) ?
O1 Cu1 O2 . . 84.06(5) ?
O1 Cu1 O4 . . 94.95(7) ?
O1 Cu1 N1 . . 97.09(6) ?
O1 Cu1 N2 . . 172.46(6) ?
N1 Cu1 O4 . . 93.08(7) ?
N1 Cu1 N2 . . 83.28(6) ?
N2 Cu1 O4 . . 92.55(7) ?
C13 O2 Cu1 . . 111.09(12) ?
N3 O1 Cu1 . . 108.65(10) ?
O1 N3 C23 . . 116.88(14) ?
C13 N3 O1 . . 117.31(14) ?
C13 N3 C23 . . 125.81(14) ?
Cu1 O4 H4A . . 138(2) ?
Cu1 O4 H4B . . 113(3) ?
H4A O4 H4B . . 109(3) ?
C12 N1 Cu1 . . 111.23(12) ?
C1 N1 Cu1 . . 129.78(13) ?
C1 N1 C12 . . 118.58(16) ?
C11 N2 Cu1 . . 111.38(12) ?
C10 N2 Cu1 . . 129.86(13) ?
C10 N2 C11 . . 118.40(16) ?
O6 N4 O7 . . 120.5(2) ?
O6 N4 O5 . . 121.1(2) ?
O5 N4 O7 . . 118.4(2) ?
O2 C13 N3 . . 118.53(15) ?
O2 C13 C14 . . 122.44(17) ?
N3 C13 C14 . . 119.03(16) ?
N2 C11 C12 . . 116.43(15) ?
N2 C11 C7 . . 122.90(17) ?
C7 C11 C12 . . 120.67(16) ?
N1 C12 C11 . . 116.76(15) ?
N1 C12 C4 . . 122.81(17) ?
C4 C12 C11 . . 120.43(16) ?
C14 C24 C18 . . 118.88(18) ?
C22 C24 C14 . . 120.95(16) ?
C22 C24 C18 . . 120.16(17) ?
C24 C14 C13 . . 118.60(17) ?
C15 C14 C13 . . 120.57(17) ?
C15 C14 C24 . . 120.83(17) ?
C12 C4 C5 . . 117.93(18) ?
C3 C4 C12 . . 116.77(17) ?
C3 C4 C5 . . 125.29(17) ?
C24 C22 C23 . . 120.86(16) ?
C21 C22 C24 . . 119.87(17) ?
C21 C22 C23 . . 119.26(18) ?
O3 C23 N3 . . 120.30(16) ?
O3 C23 C22 . . 125.03(17) ?
N3 C23 C22 . . 114.67(16) ?
C11 C7 C6 . . 117.80(19) ?
C8 C7 C11 . . 117.16(18) ?
C8 C7 C6 . . 125.03(17) ?
N2 C10 C9 . . 122.01(19) ?
N2 C10 H10 . . 116.8(14) ?
C9 C10 H10 . . 121.1(14) ?
C19 C18 C24 . . 118.1(2) ?
C17 C18 C24 . . 118.80(19) ?
C17 C18 C19 . . 123.07(18) ?
N1 C1 C2 . . 122.31(19) ?
N1 C1 H1 . . 114.7(13) ?
C2 C1 H1 . . 123.0(13) ?
C14 C15 C16 . . 119.5(2) ?
C14 C15 H15 . . 122.9(15) ?
C16 C15 H15 . . 117.5(16) ?
C4 C3 H3 . . 120.0(17) ?
C2 C3 C4 . . 120.54(18) ?
C2 C3 H3 . . 119.4(17) ?
C22 C21 C20 . . 120.3(2) ?
C22 C21 H21 . . 117.0(13) ?
C20 C21 H21 . . 122.7(14) ?
C18 C19 H19 . . 112.9(19) ?
C20 C19 C18 . . 120.86(19) ?
C20 C19 H19 . . 126.1(19) ?
C4 C5 H5 . . 115.3(16) ?
C6 C5 C4 . . 121.54(18) ?
C6 C5 H5 . . 123.1(16) ?
C7 C6 H6 . . 115.5(16) ?
C5 C6 C7 . . 121.63(18) ?
C5 C6 H6 . . 122.7(16) ?
C7 C8 H8 . . 119.9(19) ?
C9 C8 C7 . . 119.58(19) ?
C9 C8 H8 . . 120.5(19) ?
C10 C9 H9 . . 117.7(14) ?
C8 C9 C10 . . 119.9(2) ?
C8 C9 H9 . . 122.4(14) ?
C18 C17 H17 . . 124.5(17) ?
C16 C17 C18 . . 121.25(19) ?
C16 C17 H17 . . 114.3(17) ?
C1 C2 H2 . . 120.1(14) ?
C3 C2 C1 . . 119.0(2) ?
C3 C2 H2 . . 121.0(14) ?
C15 C16 H16 . . 118.4(15) ?
C17 C16 C15 . . 120.7(2) ?
C17 C16 H16 . . 120.8(15) ?
C21 C20 H20 . . 123(2) ?
C19 C20 C21 . . 120.7(2) ?
C19 C20 H20 . . 115.9(19) ?
C25 O8 H8A . . 111(2) ?
O8 C25 H25A . . 108(2) ?
O8 C25 H25B . . 114(2) ?
O8 C25 H25C . . 115(2) ?
H25A C25 H25B . . 104(3) ?
H25A C25 H25C . . 114(3) ?
H25B C25 H25C . . 101(3) ?

loop_
_geom_bond_atom_site_label_1
_geom_bond_atom_site_label_2
_geom_bond_site_symmetry_2
_geom_bond_distance
_geom_bond_publ_flag
Cu1 O2 . 1.9480(13) ?
Cu1 O1 . 1.9102(14) ?
Cu1 O4 . 2.307(2) ?
Cu1 N1 . 1.9870(15) ?
Cu1 N2 . 1.9897(15) ?
O2 C13 . 1.254(2) ?
O1 N3 . 1.3645(18) ?
O3 C23 . 1.202(2) ?
N3 C13 . 1.356(2) ?
N3 C23 . 1.413(2) ?
O4 H4A . 0.75(3) ?
O4 H4B . 0.63(3) ?
N1 C12 . 1.359(2) ?
N1 C1 . 1.324(3) ?
N2 C11 . 1.358(2) ?
N2 C10 . 1.328(3) ?
N4 O6 . 1.220(3) ?
N4 O7 . 1.242(3) ?
N4 O5 . 1.232(3) ?
C13 C14 . 1.455(2) ?
C11 C12 . 1.426(3) ?
C11 C7 . 1.399(2) ?
C12 C4 . 1.397(2) ?
C24 C14 . 1.411(3) ?
C24 C22 . 1.408(3) ?
C24 C18 . 1.417(2) ?
C14 C15 . 1.374(3) ?
C4 C3 . 1.394(3) ?
C4 C5 . 1.439(3) ?
C22 C23 . 1.475(2) ?
C22 C21 . 1.377(3) ?
C7 C6 . 1.436(3) ?
C7 C8 . 1.397(3) ?
C10 C9 . 1.391(3) ?
C10 H10 . 0.91(2) ?
C18 C19 . 1.412(3) ?
C18 C17 . 1.401(3) ?
C1 C2 . 1.392(3) ?
C1 H1 . 0.94(2) ?
C15 C16 . 1.404(3) ?
C15 H15 . 0.92(2) ?
C3 C2 . 1.367(3) ?
C3 H3 . 0.85(2) ?
C21 C20 . 1.399(3) ?
C21 H21 . 0.92(2) ?
C19 C20 . 1.368(4) ?
C19 H19 . 0.85(3) ?
C5 C6 . 1.341(3) ?
C5 H5 . 0.96(3) ?
C6 H6 . 0.94(3) ?
C8 C9 . 1.367(3) ?
C8 H8 . 0.87(3) ?
C9 H9 . 0.91(2) ?
C17 C16 . 1.356(3) ?
C17 H17 . 0.92(3) ?
C2 H2 . 0.96(3) ?
C16 H16 . 0.83(2) ?
C20 H20 . 0.94(3) ?
O8 C25 . 1.399(4) ?
O8 H8A . 0.77(3) ?
C25 H25A . 0.99(4) ?
C25 H25B . 0.97(4) ?
C25 H25C . 0.97(4) ?

loop_
_geom_hbond_atom_site_label_D
_geom_hbond_atom_site_label_H
_geom_hbond_atom_site_label_A
_geom_hbond_site_symmetry_A
_geom_hbond_distance_DH
_geom_hbond_distance_HA
_geom_hbond_distance_DA
_geom_hbond_angle_DHA
_geom_hbond_publ_flag
O8 H8A O7 2_766 0.77(3) 2.05(3) 2.804(3) 168(3) yes
O4 H4A O8 . 0.75(3) 2.10(3) 2.813(3) 159(3) yes

loop_
_geom_torsion_atom_site_label_1
_geom_torsion_atom_site_label_2
_geom_torsion_atom_site_label_3
_geom_torsion_atom_site_label_4
_geom_torsion_site_symmetry_1
_geom_torsion_site_symmetry_2
_geom_torsion_site_symmetry_3
_geom_torsion_site_symmetry_4
_geom_torsion
_geom_torsion_publ_flag
Cu1 O2 C13 N3 . . . . 4.6(2) ?
Cu1 O2 C13 C14 . . . . -175.06(13) ?
Cu1 O1 N3 C13 . . . . -3.82(18) ?
Cu1 O1 N3 C23 . . . . 176.80(12) ?
Cu1 N1 C12 C11 . . . . 6.80(19) ?
Cu1 N1 C12 C4 . . . . -173.48(14) ?
Cu1 N1 C1 C2 . . . . 170.53(15) ?
Cu1 N2 C11 C12 . . . . -6.89(19) ?
Cu1 N2 C11 C7 . . . . 172.88(13) ?
Cu1 N2 C10 C9 . . . . -169.80(15) ?
O2 C13 C14 C24 . . . . -178.36(16) ?
O2 C13 C14 C15 . . . . 1.8(3) ?
O1 N3 C13 O2 . . . . -0.6(2) ?
O1 N3 C13 C14 . . . . 179.13(14) ?
O1 N3 C23 O3 . . . . -1.0(3) ?
O1 N3 C23 C22 . . . . 178.62(14) ?
N3 C13 C14 C24 . . . . 1.9(2) ?
N3 C13 C14 C15 . . . . -177.86(17) ?
N1 C12 C4 C3 . . . . 1.6(3) ?
N1 C12 C4 C5 . . . . -179.70(16) ?
N1 C1 C2 C3 . . . . 1.3(3) ?
N2 C11 C12 N1 . . . . 0.1(2) ?
N2 C11 C12 C4 . . . . -179.67(15) ?
N2 C11 C7 C6 . . . . 179.49(17) ?
N2 C11 C7 C8 . . . . -1.3(3) ?
N2 C10 C9 C8 . . . . -2.2(3) ?
C13 N3 C23 O3 . . . . 179.71(18) ?
C13 N3 C23 C22 . . . . -0.7(3) ?
C13 C14 C15 C16 . . . . 179.38(17) ?
C11 N2 C10 C9 . . . . 2.8(3) ?
C11 C12 C4 C3 . . . . -178.64(17) ?
C11 C12 C4 C5 . . . . 0.0(3) ?
C11 C7 C6 C5 . . . . 0.4(3) ?
C11 C7 C8 C9 . . . . 1.8(3) ?
C12 N1 C1 C2 . . . . -1.4(3) ?
C12 C11 C7 C6 . . . . -0.7(2) ?
C12 C11 C7 C8 . . . . 178.49(17) ?
C12 C4 C3 C2 . . . . -1.7(3) ?
C12 C4 C5 C6 . . . . -0.4(3) ?
C24 C14 C15 C16 . . . . -0.4(3) ?
C24 C22 C23 O3 . . . . -177.80(18) ?
C24 C22 C23 N3 . . . . 2.6(2) ?
C24 C22 C21 C20 . . . . 0.6(3) ?
C24 C18 C19 C20 . . . . 0.7(3) ?
C24 C18 C17 C16 . . . . -1.0(3) ?
C14 C24 C22 C23 . . . . -2.3(3) ?
C14 C24 C22 C21 . . . . 178.44(17) ?
C14 C24 C18 C19 . . . . -179.05(17) ?
C14 C24 C18 C17 . . . . 1.3(3) ?
C14 C15 C16 C17 . . . . 0.7(3) ?
C4 C3 C2 C1 . . . . 0.3(3) ?
C4 C5 C6 C7 . . . . 0.2(3) ?
C22 C24 C14 C13 . . . . 0.0(3) ?
C22 C24 C14 C15 . . . . 179.76(17) ?
C22 C24 C18 C19 . . . . 0.6(3) ?
C22 C24 C18 C17 . . . . -179.06(17) ?
C22 C21 C20 C19 . . . . 0.7(3) ?
C23 N3 C13 O2 . . . . 178.74(16) ?
C23 N3 C13 C14 . . . . -1.6(3) ?
C23 C22 C21 C20 . . . . -178.73(18) ?
C7 C11 C12 N1 . . . . -179.71(15) ?
C7 C11 C12 C4 . . . . 0.6(3) ?
C7 C8 C9 C10 . . . . -0.2(3) ?
C10 N2 C11 C12 . . . . 179.21(16) ?
C10 N2 C11 C7 . . . . -1.0(3) ?
C18 C24 C14 C13 . . . . 179.60(16) ?
C18 C24 C14 C15 . . . . -0.6(3) ?
C18 C24 C22 C23 . . . . 178.07(16) ?
C18 C24 C22 C21 . . . . -1.2(3) ?
C18 C19 C20 C21 . . . . -1.3(3) ?
C18 C17 C16 C15 . . . . 0.0(3) ?
C1 N1 C12 C11 . . . . -179.86(17) ?
C1 N1 C12 C4 . . . . -0.1(3) ?
C3 C4 C5 C6 . . . . 178.1(2) ?
C21 C22 C23 O3 . . . . 1.5(3) ?
C21 C22 C23 N3 . . . . -178.10(17) ?
C19 C18 C17 C16 . . . . 179.4(2) ?
C5 C4 C3 C2 . . . . 179.77(19) ?
C6 C7 C8 C9 . . . . -179.00(19) ?
C8 C7 C6 C5 . . . . -178.8(2) ?
C17 C18 C19 C20 . . . . -179.7(2) ?

_cod_database_fobs_code 2312091
